data_4324277
loop_
_publ_author_name
'Susanne Sauerbrey'
'Paresh Kumar Majhi'
'J\"org Daniels'
'Gregor Schnakenburg'
'Gerhard Markus Br\"andle'
'Katharina Scherer'
'Rainer Streubel'

_publ_contact_author_address
;
University of Bonn
Institute of Inorganic Chemistry
Gerhard-Domagk-Strasse 1
53121 Bonn
Germany
;
_publ_contact_author_email r.streubel@uni-bonn.de
_publ_contact_author_fax '049 228 73-9616'
_publ_contact_author_name 'Streubel, Rainer'
_publ_contact_author_phone '049 228 73-5345'
_publ_section_title
;
 Synthesis, Structure, and Reactions of
 1-tert-Butyl-2-diphenylphosphino-imidazole
;
_journal_name_full 'Inorganic Chemistry'
_journal_page_first 793
_journal_page_last 799
_journal_paper_doi 10.1021/ic101122n
_journal_volume 50
_journal_year 2011
_chemical_formula_moiety 'C19 H21 N2 P S'
_chemical_formula_sum 'C19 H21 N2 P S'
_chemical_formula_weight 340.41
_chemical_name_systematic
;
 ?
;
_space_group_IT_number 2
_symmetry_cell_setting triclinic
_symmetry_space_group_name_Hall '-P 1'
_symmetry_space_group_name_H-M 'P -1'
_atom_sites_solution_hydrogens geom
_atom_sites_solution_primary direct
_atom_sites_solution_secondary difmap
_audit_creation_method SHELXL-97
_cell_angle_alpha 87.327(2)
_cell_angle_beta 73.242(2)
_cell_angle_gamma 73.673(2)
_cell_formula_units_Z 2
_cell_length_a 8.6397(3)
_cell_length_b 9.3631(3)
_cell_length_c 11.7671(3)
_cell_measurement_reflns_used 15937
_cell_measurement_temperature 100(2)
_cell_measurement_theta_max 27.485
_cell_measurement_theta_min 0.998
_cell_volume 874.10(5)
_computing_cell_refinement 'HKL Scalepack (Otwinowski & Minor 1997)'
_computing_data_collection 'HKL Denzo and Scalepack (Otwinowski & Minor 1997)'
_computing_data_reduction 'HKL Denzo and Scalepack (Otwinowski & Minor 1997)'
_computing_molecular_graphics 'DIAMOND (Brandenburg, 1999)'
_computing_publication_material 'SHELXL97 (Sheldrick, 1997)'
_computing_structure_refinement 'SHELXL-97 (Sheldrick, 1997)'
_computing_structure_solution 'SHELXS-97 (Sheldrick, 1990)'
_diffrn_ambient_temperature 100(2)
_diffrn_detector_area_resol_mean 9
_diffrn_measured_fraction_theta_full 0.991
_diffrn_measured_fraction_theta_max 0.991
_diffrn_measurement_device '95mm CCD camera on \k-goniostat'
_diffrn_measurement_device_type 'Nonius KappaCCD'
_diffrn_measurement_method 'CCD rotation images, thick slices'
_diffrn_radiation_monochromator 'horizonally mounted graphite crystal'
_diffrn_radiation_wavelength 0.71073
_diffrn_reflns_av_R_equivalents 0.0358
_diffrn_reflns_av_sigmaI/netI 0.0376
_diffrn_reflns_limit_h_max 11
_diffrn_reflns_limit_h_min -11
_diffrn_reflns_limit_k_max 12
_diffrn_reflns_limit_k_min -12
_diffrn_reflns_limit_l_max 15
_diffrn_reflns_limit_l_min -15
_diffrn_reflns_number 17206
_diffrn_reflns_theta_full 27.49
_diffrn_reflns_theta_max 27.49
_diffrn_reflns_theta_min 2.68
_exptl_absorpt_coefficient_mu 0.277
_exptl_absorpt_correction_T_max 0.9728
_exptl_absorpt_correction_T_min 0.9040
_exptl_absorpt_correction_type analytical
_exptl_absorpt_process_details
;
 (see. N.W. Alcock (1970). Cryst. Computing, p271)
;
_exptl_crystal_colour colourless
_exptl_crystal_density_diffrn 1.293
_exptl_crystal_description plate
_exptl_crystal_F_000 360
_exptl_crystal_size_max 0.37
_exptl_crystal_size_mid 0.22
_exptl_crystal_size_min 0.10
_refine_diff_density_max 0.272
_refine_diff_density_min -0.487
_refine_diff_density_rms 0.068
_refine_ls_extinction_method none
_refine_ls_goodness_of_fit_ref 1.049
_refine_ls_hydrogen_treatment refall
_refine_ls_matrix_type full
_refine_ls_number_parameters 292
_refine_ls_number_reflns 3973
_refine_ls_number_restraints 0
_refine_ls_restrained_S_all 1.049
_refine_ls_R_factor_all 0.0421
_refine_ls_R_factor_gt 0.0325
_refine_ls_shift/su_max 0.001
_refine_ls_shift/su_mean 0.000
_refine_ls_structure_factor_coef Fsqd
_refine_ls_weighting_details 'calc w=1/[\s^2^(Fo^2^)+(0.0435P)^2^+0.1928P] where P=(Fo^2^+2Fc^2^)/3'
_refine_ls_weighting_scheme calc
_refine_ls_wR_factor_gt 0.0806
_refine_ls_wR_factor_ref 0.0848
_reflns_number_gt 3324
_reflns_number_total 3973
_reflns_threshold_expression >2sigma(I)
_cod_data_source_file ic101122n_si_001_3.cif
_cod_data_source_block joerg54
_cod_database_code 4324277

loop_
_symmetry_equiv_pos_as_xyz
'x, y, z'
'-x, -y, -z'

loop_
_atom_site_label
_atom_site_type_symbol
_atom_site_fract_x
_atom_site_fract_y
_atom_site_fract_z
_atom_site_U_iso_or_equiv
_atom_site_adp_type
_atom_site_occupancy
_atom_site_symmetry_multiplicity
_atom_site_calc_flag
S S 0.24057(4) 0.64006(4) 0.30104(3) 0.01799(10) Uani 1 1 d
P P 0.33004(4) 0.78619(4) 0.19789(3) 0.01292(10) Uani 1 1 d
N1 N 0.66657(14) 0.73296(12) 0.22911(10) 0.0152(2) Uani 1 1 d
N2 N 0.64102(14) 0.73019(12) 0.04476(10) 0.0164(2) Uani 1 1 d
C1 C 0.55779(16) 0.75037(14) 0.15965(12) 0.0141(3) Uani 1 1 d
C2 C 0.82599(18) 0.69767(15) 0.15008(13) 0.0187(3) Uani 1 1 d
C3 C 0.80803(18) 0.69696(15) 0.03929(13) 0.0193(3) Uani 1 1 d
C4 C 0.64029(18) 0.73209(16) 0.36135(12) 0.0203(3) Uani 1 1 d
C5 C 0.6697(3) 0.5693(2) 0.39633(17) 0.0383(4) Uani 1 1 d
C6 C 0.4659(2) 0.82370(19) 0.42970(14) 0.0244(3) Uani 1 1 d
C7 C 0.7667(2) 0.8011(3) 0.38824(17) 0.0384(5) Uani 1 1 d
C8 C 0.24486(17) 0.97840(14) 0.25336(11) 0.0140(3) Uani 1 1 d
C9 C 0.33406(19) 1.08178(15) 0.20645(13) 0.0184(3) Uani 1 1 d
C10 C 0.26906(19) 1.22984(15) 0.24682(13) 0.0207(3) Uani 1 1 d
C11 C 0.11605(19) 1.27470(16) 0.33361(13) 0.0203(3) Uani 1 1 d
C12 C 0.02638(18) 1.17290(16) 0.38022(13) 0.0192(3) Uani 1 1 d
C13 C 0.09072(17) 1.02459(15) 0.34012(12) 0.0154(3) Uani 1 1 d
C14 C 0.29137(17) 0.78550(14) 0.05437(12) 0.0149(3) Uani 1 1 d
C15 C 0.23760(18) 0.91662(15) -0.00143(13) 0.0188(3) Uani 1 1 d
C16 C 0.20716(19) 0.91121(16) -0.11058(13) 0.0217(3) Uani 1 1 d
C17 C 0.23332(19) 0.77511(16) -0.16569(13) 0.0220(3) Uani 1 1 d
C18 C 0.2852(2) 0.64436(16) -0.10939(13) 0.0229(3) Uani 1 1 d
C19 C 0.31233(19) 0.64859(16) 0.00056(13) 0.0201(3) Uani 1 1 d
H2 H 0.925(2) 0.6790(18) 0.1751(14) 0.023(4) Uiso 1 1 d
H3 H 0.892(2) 0.6763(19) -0.0349(16) 0.027(4) Uiso 1 1 d
H5A H 0.662(3) 0.567(2) 0.4789(19) 0.044(6) Uiso 1 1 d
H5B H 0.786(3) 0.515(2) 0.3510(19) 0.048(6) Uiso 1 1 d
H5C H 0.581(3) 0.525(2) 0.3774(19) 0.050(6) Uiso 1 1 d
H6A H 0.465(2) 0.821(2) 0.5115(17) 0.034(5) Uiso 1 1 d
H6B H 0.448(2) 0.930(2) 0.4036(16) 0.034(5) Uiso 1 1 d
H6C H 0.381(2) 0.7839(19) 0.4203(15) 0.028(4) Uiso 1 1 d
H7A H 0.745(2) 0.807(2) 0.4744(18) 0.038(5) Uiso 1 1 d
H7B H 0.877(3) 0.742(2) 0.3588(19) 0.045(6) Uiso 1 1 d
H7C H 0.749(3) 0.905(3) 0.358(2) 0.053(6) Uiso 1 1 d
H9 H 0.435(2) 1.0524(17) 0.1484(15) 0.018(4) Uiso 1 1 d
H10 H 0.330(2) 1.3001(19) 0.2121(15) 0.026(4) Uiso 1 1 d
H11 H 0.073(2) 1.3729(19) 0.3633(14) 0.021(4) Uiso 1 1 d
H12 H -0.075(2) 1.2064(19) 0.4430(16) 0.025(4) Uiso 1 1 d
H13 H 0.032(2) 0.9534(18) 0.3724(14) 0.018(4) Uiso 1 1 d
H15 H 0.219(2) 1.0138(18) 0.0340(14) 0.020(4) Uiso 1 1 d
H16 H 0.168(2) 1.003(2) -0.1488(16) 0.033(5) Uiso 1 1 d
H17 H 0.214(2) 0.7701(18) -0.2433(15) 0.025(4) Uiso 1 1 d
H18 H 0.298(2) 0.549(2) -0.1454(16) 0.029(4) Uiso 1 1 d
H19 H 0.347(2) 0.558(2) 0.0411(16) 0.029(4) Uiso 1 1 d

loop_
_atom_site_aniso_label
_atom_site_aniso_U_11
_atom_site_aniso_U_22
_atom_site_aniso_U_33
_atom_site_aniso_U_23
_atom_site_aniso_U_13
_atom_site_aniso_U_12
S 0.01959(19) 0.01575(17) 0.01948(19) 0.00403(13) -0.00468(14) -0.00779(14)
P 0.01238(18) 0.01186(17) 0.01453(18) 0.00054(12) -0.00362(14) -0.00366(13)
N1 0.0119(6) 0.0153(5) 0.0177(6) -0.0006(4) -0.0039(5) -0.0029(4)
N2 0.0157(6) 0.0139(5) 0.0174(6) 0.0009(4) -0.0026(5) -0.0028(5)
C1 0.0142(7) 0.0120(6) 0.0160(7) 0.0008(5) -0.0047(5) -0.0032(5)
C2 0.0126(7) 0.0166(7) 0.0253(7) 0.0007(5) -0.0040(6) -0.0031(5)
C3 0.0153(7) 0.0173(7) 0.0214(7) 0.0005(5) -0.0003(6) -0.0034(6)
C4 0.0188(7) 0.0255(7) 0.0164(7) -0.0001(6) -0.0066(6) -0.0041(6)
C5 0.0494(12) 0.0311(9) 0.0235(9) 0.0076(7) -0.0082(8) 0.0027(9)
C6 0.0200(8) 0.0350(9) 0.0186(8) -0.0049(6) -0.0072(6) -0.0056(7)
C7 0.0217(9) 0.0678(14) 0.0294(10) -0.0124(9) -0.0083(8) -0.0149(9)
C8 0.0155(7) 0.0135(6) 0.0142(6) 0.0010(5) -0.0063(5) -0.0039(5)
C9 0.0177(7) 0.0176(7) 0.0182(7) -0.0004(5) -0.0017(6) -0.0055(6)
C10 0.0261(8) 0.0164(7) 0.0218(7) 0.0013(6) -0.0068(6) -0.0098(6)
C11 0.0259(8) 0.0150(7) 0.0203(7) -0.0023(6) -0.0104(6) -0.0016(6)
C12 0.0167(7) 0.0224(7) 0.0161(7) -0.0026(6) -0.0050(6) -0.0006(6)
C13 0.0143(7) 0.0179(7) 0.0153(6) 0.0014(5) -0.0055(5) -0.0051(6)
C14 0.0122(6) 0.0158(6) 0.0167(6) 0.0005(5) -0.0036(5) -0.0044(5)
C15 0.0212(7) 0.0144(7) 0.0213(7) 0.0017(5) -0.0067(6) -0.0053(6)
C16 0.0261(8) 0.0180(7) 0.0225(7) 0.0052(6) -0.0105(6) -0.0054(6)
C17 0.0241(8) 0.0248(7) 0.0205(7) 0.0018(6) -0.0105(6) -0.0080(6)
C18 0.0299(8) 0.0169(7) 0.0258(8) -0.0022(6) -0.0129(7) -0.0069(6)
C19 0.0238(8) 0.0145(7) 0.0240(7) 0.0013(6) -0.0106(6) -0.0044(6)

loop_
_atom_type_symbol
_atom_type_description
_atom_type_scat_dispersion_real
_atom_type_scat_dispersion_imag
_atom_type_scat_source
C C 0.0033 0.0016 'International Tables Vol C Tables 4.2.6.8 and 6.1.1.4'
H H 0.0000 0.0000 'International Tables Vol C Tables 4.2.6.8 and 6.1.1.4'
N N 0.0061 0.0033 'International Tables Vol C Tables 4.2.6.8 and 6.1.1.4'
P P 0.1023 0.0942 'International Tables Vol C Tables 4.2.6.8 and 6.1.1.4'
S S 0.1246 0.1234 'International Tables Vol C Tables 4.2.6.8 and 6.1.1.4'

loop_
_geom_angle_atom_site_label_1
_geom_angle_atom_site_label_2
_geom_angle_atom_site_label_3
_geom_angle
C14 P C8 105.54(6)
C14 P C1 103.22(6)
C8 P C1 105.12(6)
C14 P S 111.20(4)
C8 P S 115.87(5)
C1 P S 114.72(4)
C2 N1 C1 105.29(11)
C2 N1 C4 121.42(11)
C1 N1 C4 132.99(11)
C1 N2 C3 105.55(12)
N2 C1 N1 111.48(11)
N2 C1 P 116.46(10)
N1 C1 P 131.99(10)
C3 C2 N1 107.30(13)
C3 C2 H2 130.3(10)
N1 C2 H2 122.4(10)
C2 C3 N2 110.37(13)
C2 C3 H3 129.1(10)
N2 C3 H3 120.5(10)
N1 C4 C6 112.39(12)
N1 C4 C7 108.04(13)
C6 C4 C7 107.51(13)
N1 C4 C5 106.86(12)
C6 C4 C5 110.54(14)
C7 C4 C5 111.53(16)
C4 C5 H5A 107.3(12)
C4 C5 H5B 107.4(12)
H5A C5 H5B 108.8(17)
C4 C5 H5C 110.0(12)
H5A C5 H5C 112.0(17)
H5B C5 H5C 111.2(17)
C4 C6 H6A 105.8(11)
C4 C6 H6B 109.4(11)
H6A C6 H6B 109.0(15)
C4 C6 H6C 112.0(11)
H6A C6 H6C 109.7(15)
H6B C6 H6C 110.8(15)
C4 C7 H7A 108.5(11)
C4 C7 H7B 112.5(13)
H7A C7 H7B 105.5(16)
C4 C7 H7C 109.2(13)
H7A C7 H7C 108.2(17)
H7B C7 H7C 112.7(18)
C13 C8 C9 119.74(12)
C13 C8 P 120.80(10)
C9 C8 P 119.45(10)
C10 C9 C8 120.06(13)
C10 C9 H9 119.7(10)
C8 C9 H9 120.3(10)
C11 C10 C9 119.83(13)
C11 C10 H10 121.0(10)
C9 C10 H10 119.2(10)
C10 C11 C12 120.45(13)
C10 C11 H11 120.5(10)
C12 C11 H11 119.0(10)
C11 C12 C13 119.99(13)
C11 C12 H12 118.2(10)
C13 C12 H12 121.7(10)
C12 C13 C8 119.93(13)
C12 C13 H13 120.9(10)
C8 C13 H13 119.2(10)
C15 C14 C19 119.53(13)
C15 C14 P 121.93(10)
C19 C14 P 118.51(10)
C16 C15 C14 120.10(13)
C16 C15 H15 117.9(9)
C14 C15 H15 122.0(9)
C17 C16 C15 120.29(13)
C17 C16 H16 119.6(11)
C15 C16 H16 120.2(11)
C18 C17 C16 119.57(13)
C18 C17 H17 119.5(9)
C16 C17 H17 120.9(9)
C19 C18 C17 120.60(13)
C19 C18 H18 119.3(10)
C17 C18 H18 120.1(10)
C18 C19 C14 119.86(13)
C18 C19 H19 121.3(10)
C14 C19 H19 118.8(10)

loop_
_geom_bond_atom_site_label_1
_geom_bond_atom_site_label_2
_geom_bond_distance
S P 1.9600(5)
P C14 1.8142(14)
P C8 1.8150(13)
P C1 1.8219(13)
N1 C2 1.3803(18)
N1 C1 1.3865(17)
N1 C4 1.5064(17)
N2 C1 1.3293(17)
N2 C3 1.3707(19)
C2 C3 1.357(2)
C2 H2 0.948(17)
C3 H3 0.947(18)
C4 C6 1.514(2)
C4 C7 1.525(2)
C4 C5 1.530(2)
C5 H5A 0.95(2)
C5 H5B 0.99(2)
C5 H5C 1.04(2)
C6 H6A 0.959(19)
C6 H6B 1.008(19)
C6 H6C 0.944(18)
C7 H7A 0.98(2)
C7 H7B 0.93(2)
C7 H7C 1.00(2)
C8 C13 1.3915(19)
C8 C9 1.3999(19)
C9 C10 1.3903(19)
C9 H9 0.920(17)
C10 C11 1.384(2)
C10 H10 0.960(17)
C11 C12 1.390(2)
C11 H11 0.932(17)
C12 C13 1.3914(19)
C12 H12 0.953(18)
C13 H13 0.950(16)
C14 C15 1.3908(19)
C14 C19 1.3986(19)
C15 C16 1.389(2)
C15 H15 0.970(16)
C16 C17 1.388(2)
C16 H16 0.970(19)
C17 C18 1.388(2)
C17 H17 0.980(17)
C18 C19 1.384(2)
C18 H18 0.966(18)
C19 H19 0.966(18)

loop_
_geom_torsion_atom_site_label_1
_geom_torsion_atom_site_label_2
_geom_torsion_atom_site_label_3
_geom_torsion_atom_site_label_4
_geom_torsion
C3 N2 C1 N1 0.78(14)
C3 N2 C1 P -176.56(9)
C2 N1 C1 N2 -0.96(14)
C4 N1 C1 N2 -174.58(13)
C2 N1 C1 P 175.84(10)
C4 N1 C1 P 2.2(2)
C14 P C1 N2 -1.13(11)
C8 P C1 N2 -111.53(10)
S P C1 N2 120.01(9)
C14 P C1 N1 -177.80(12)
C8 P C1 N1 71.80(13)
S P C1 N1 -56.66(13)
C1 N1 C2 C3 0.74(14)
C4 N1 C2 C3 175.27(12)
N1 C2 C3 N2 -0.30(16)
C1 N2 C3 C2 -0.29(15)
C2 N1 C4 C6 159.65(13)
C1 N1 C4 C6 -27.6(2)
C2 N1 C4 C7 41.20(18)
C1 N1 C4 C7 -146.02(15)
C2 N1 C4 C5 -78.93(17)
C1 N1 C4 C5 93.85(17)
C14 P C8 C13 102.67(11)
C1 P C8 C13 -148.61(11)
S P C8 C13 -20.83(12)
C14 P C8 C9 -76.08(12)
C1 P C8 C9 32.64(13)
S P C8 C9 160.42(10)
C13 C8 C9 C10 0.3(2)
P C8 C9 C10 179.02(10)
C8 C9 C10 C11 0.1(2)
C9 C10 C11 C12 -0.4(2)
C10 C11 C12 C13 0.3(2)
C11 C12 C13 C8 0.0(2)
C9 C8 C13 C12 -0.3(2)
P C8 C13 C12 -179.05(10)
C8 P C14 C15 11.05(13)
C1 P C14 C15 -99.04(12)
S P C14 C15 137.46(11)
C8 P C14 C19 -167.22(11)
C1 P C14 C19 82.69(12)
S P C14 C19 -40.81(12)
C19 C14 C15 C16 -0.8(2)
P C14 C15 C16 -179.10(11)
C14 C15 C16 C17 -1.3(2)
C15 C16 C17 C18 2.0(2)
C16 C17 C18 C19 -0.5(2)
C17 C18 C19 C14 -1.6(2)
C15 C14 C19 C18 2.3(2)
P C14 C19 C18 -179.43(12)

loop_
_cod_related_entry_id
_cod_related_entry_database
_cod_related_entry_code
1 ChemSpider 30661152
